data_7031757
loop_
_publ_author_name
'Kumar, Dheeraj'
'Singh, Jatinder'
'Elias, Anil J.'

_publ_section_title
;
 Chiral multidentate oxazoline ligands based on cyclophosphazene cores:
 synthesis, characterization and complexation studies.
;
_journal_issue 37
_journal_name_full 'Dalton transactions (Cambridge, England : 2003)'
_journal_page_first 13899
_journal_page_last 13912
_journal_paper_doi 10.1039/c4dt01741b
_journal_volume 43
_journal_year 2014
_chemical_formula_moiety 'C38 H30 N3 O6 P3, 0.5(O)'
_chemical_formula_sum 'C38 H30 N3 O6.5 P3'
_chemical_formula_weight 725.56
_chemical_name_systematic
; 
 ? 
;
_space_group_IT_number 15
_symmetry_cell_setting monoclinic
_symmetry_space_group_name_Hall '-C 2yc'
_symmetry_space_group_name_H-M 'C 1 2/c 1'
_atom_sites_solution_hydrogens geom
_atom_sites_solution_primary direct
_atom_sites_solution_secondary difmap
_audit_creation_method SHELXL-97
_cell_angle_alpha 90.00
_cell_angle_beta 125.053(5)
_cell_angle_gamma 90.00
_cell_formula_units_Z 8
_cell_length_a 31.053(9)
_cell_length_b 13.909(4)
_cell_length_c 20.169(6)
_cell_measurement_temperature 298(2)
_cell_volume 7131(4)
_computing_cell_refinement 'Bruker SMART'
_computing_data_collection 'Bruker SMART'
_computing_data_reduction 'Bruker SAINT'
_computing_molecular_graphics 'Bruker SHELXTL'
_computing_publication_material 'Bruker SHELXTL'
_computing_structure_refinement 'SHELXL-97 (Sheldrick, 1997)'
_computing_structure_solution 'SHELXS-97 (Sheldrick, 1990)'
_diffrn_ambient_temperature 298(2)
_diffrn_measured_fraction_theta_full 1.000
_diffrn_measured_fraction_theta_max 1.000
_diffrn_measurement_device_type 'CCD area detector'
_diffrn_measurement_method 'phi and omega scans'
_diffrn_radiation_monochromator graphite
_diffrn_radiation_source 'fine-focus sealed tube'
_diffrn_radiation_type MoK\a
_diffrn_radiation_wavelength 0.71073
_diffrn_reflns_av_R_equivalents 0.1001
_diffrn_reflns_av_sigmaI/netI 0.0795
_diffrn_reflns_limit_h_max 36
_diffrn_reflns_limit_h_min -36
_diffrn_reflns_limit_k_max 16
_diffrn_reflns_limit_k_min -16
_diffrn_reflns_limit_l_max 23
_diffrn_reflns_limit_l_min -23
_diffrn_reflns_number 33798
_diffrn_reflns_theta_full 25.00
_diffrn_reflns_theta_max 25.00
_diffrn_reflns_theta_min 1.60
_exptl_absorpt_coefficient_mu 0.219
_exptl_absorpt_correction_T_max 0.979
_exptl_absorpt_correction_T_min 0.960
_exptl_absorpt_correction_type multi-scan
_exptl_absorpt_process_details '(SADABS; Bruker, 2000)'
_exptl_crystal_colour colorless
_exptl_crystal_density_diffrn 1.352
_exptl_crystal_density_method 'not measured'
_exptl_crystal_description block
_exptl_crystal_F_000 3008
_exptl_crystal_size_max 0.198
_exptl_crystal_size_mid 0.156
_exptl_crystal_size_min 0.098
_refine_diff_density_max 0.638
_refine_diff_density_min -0.725
_refine_diff_density_rms 0.057
_refine_ls_extinction_method none
_refine_ls_goodness_of_fit_ref 1.030
_refine_ls_hydrogen_treatment constr
_refine_ls_matrix_type full
_refine_ls_number_parameters 458
_refine_ls_number_reflns 6279
_refine_ls_number_restraints 0
_refine_ls_restrained_S_all 1.030
_refine_ls_R_factor_all 0.1183
_refine_ls_R_factor_gt 0.0685
_refine_ls_shift/su_max 0.000
_refine_ls_shift/su_mean 0.000
_refine_ls_structure_factor_coef Fsqd
_refine_ls_weighting_details 'calc w=1/[\s^2^(Fo^2^)+(0.0787P)^2^+6.8894P] where P=(Fo^2^+2Fc^2^)/3'
_refine_ls_weighting_scheme calc
_refine_ls_wR_factor_gt 0.1560
_refine_ls_wR_factor_ref 0.1766
_reflns_number_gt 3907
_reflns_number_total 6281
_reflns_threshold_expression >2sigma(I)
_cod_data_source_file c4dt01741b2.cif
_cod_data_source_block compd2
_cod_depositor_comments
;
Adding full bibliography for 7031756--7031762.cif.

2018-02-23
Z value and formula fixed to values more according to usual
chemical conventions.                 miguel
;
_cod_original_formula_sum 'C76 H60 N6 O13 P6'
_cod_original_formula_weight 1451.12
_cod_original_formula_moiety '2(C38 H30 N3 O6 P3), O'
_cod_original_formula_units_Z 4
_cod_original_sg_symbol_Hall -C2yc
_cod_original_sg_symbol_H-M C2/c
_cod_database_code 7031757

loop_
_symmetry_equiv_pos_as_xyz
'x, y, z'
'-x, y, -z+1/2'
'x+1/2, y+1/2, z'
'-x+1/2, y+1/2, -z+1/2'
'-x, -y, -z'
'x, -y, z-1/2'
'-x+1/2, -y+1/2, -z'
'x+1/2, -y+1/2, z-1/2'

loop_
_atom_site_label
_atom_site_type_symbol
_atom_site_fract_x
_atom_site_fract_y
_atom_site_fract_z
_atom_site_U_iso_or_equiv
_atom_site_adp_type
_atom_site_occupancy
_atom_site_symmetry_multiplicity
_atom_site_calc_flag
_atom_site_refinement_flags
N1 N 0.17834(13) 0.7226(2) 0.2150(2) 0.0434(8) Uani 1 1 d .
N2 N 0.18887(13) 0.9130(2) 0.19654(19) 0.0435(9) Uani 1 1 d .
N3 N 0.16479(12) 0.7843(2) 0.07787(19) 0.0411(8) Uani 1 1 d .
P1 P 0.17530(4) 0.69801(8) 0.13689(7) 0.0406(3) Uani 1 1 d .
P2 P 0.18801(4) 0.83027(8) 0.25001(6) 0.0385(3) Uani 1 1 d .
P3 P 0.17133(4) 0.89638(8) 0.10596(6) 0.0392(3) Uani 1 1 d .
O1 O 0.22404(11) 0.6360(2) 0.15421(18) 0.0513(8) Uani 1 1 d .
O2 O 0.13453(11) 0.6137(2) 0.08825(17) 0.0510(8) Uani 1 1 d .
O3 O 0.40278(15) 0.7670(4) 0.1421(2) 0.1048(15) Uani 1 1 d .
O4 O 0.31982(12) 0.7406(3) 0.03957(19) 0.0663(9) Uani 1 1 d .
H4 H 0.3322 0.7463 0.0131 0.100 Uiso 1 1 calc R
O5 O -0.03390(15) 0.5768(3) 0.1454(3) 0.1056(15) Uani 1 1 d .
O6 O 0.05075(19) 0.5527(6) 0.2330(4) 0.190(3) Uani 1 1 d .
H6 H 0.0416 0.5461 0.2636 0.284 Uiso 1 1 calc R
O7 O 0.5000 0.8586(7) 0.2500 0.210(5) Uani 1 2 d S
C1 C 0.27339(16) 0.6783(3) 0.1870(3) 0.0449(10) Uani 1 1 d .
C2 C 0.28916(17) 0.6957(3) 0.1368(3) 0.0469(11) Uani 1 1 d .
H2 H 0.2665 0.6832 0.0816 0.056 Uiso 1 1 calc R
C3 C 0.33882(17) 0.7318(3) 0.1688(3) 0.0494(11) Uani 1 1 d .
C4 C 0.37249(18) 0.7499(4) 0.2513(3) 0.0666(14) Uani 1 1 d .
H4A H 0.4062 0.7733 0.2734 0.080 Uiso 1 1 calc R
C5 C 0.3557(2) 0.7330(4) 0.3001(3) 0.0767(17) Uani 1 1 d .
H5 H 0.3779 0.7467 0.3552 0.092 Uiso 1 1 calc R
C6 C 0.30606(19) 0.6959(4) 0.2684(3) 0.0613(13) Uani 1 1 d .
H6A H 0.2951 0.6832 0.3019 0.074 Uiso 1 1 calc R
C7 C 0.35734(19) 0.7491(4) 0.1165(3) 0.0571(12) Uani 1 1 d .
C8 C 0.08333(17) 0.6190(3) 0.0676(3) 0.0502(11) Uani 1 1 d .
C9 C 0.07342(18) 0.5954(4) 0.1238(3) 0.0604(13) Uani 1 1 d .
H9 H 0.1009 0.5781 0.1761 0.072 Uiso 1 1 calc R
C10 C 0.02203(18) 0.5978(4) 0.1020(3) 0.0614(13) Uani 1 1 d .
C11 C -0.01823(19) 0.6229(4) 0.0241(3) 0.0713(15) Uani 1 1 d .
H11 H -0.0526 0.6257 0.0093 0.086 Uiso 1 1 calc R
C12 C -0.0076(2) 0.6438(5) -0.0313(4) 0.0859(18) Uani 1 1 d .
H12 H -0.0352 0.6585 -0.0842 0.103 Uiso 1 1 calc R
C13 C 0.0432(2) 0.6435(4) -0.0104(3) 0.0690(14) Uani 1 1 d .
H13 H 0.0502 0.6595 -0.0482 0.083 Uiso 1 1 calc R
C14 C 0.0103(2) 0.5739(5) 0.1613(4) 0.097(2) Uani 1 1 d .
C15 C 0.24963(15) 0.8297(3) 0.3484(2) 0.0392(10) Uani 1 1 d .
C16 C 0.28615(16) 0.9025(3) 0.3732(2) 0.0450(10) Uani 1 1 d .
H16 H 0.2784 0.9548 0.3393 0.054 Uiso 1 1 calc R
C17 C 0.33415(17) 0.8985(3) 0.4478(3) 0.0536(12) Uani 1 1 d .
H17 H 0.3585 0.9476 0.4635 0.064 Uiso 1 1 calc R
C18 C 0.34577(18) 0.8224(4) 0.4984(3) 0.0594(13) Uani 1 1 d .
H18 H 0.3782 0.8194 0.5483 0.071 Uiso 1 1 calc R
C19 C 0.30954(19) 0.7504(4) 0.4755(3) 0.0622(13) Uani 1 1 d .
H19 H 0.3174 0.6993 0.5105 0.075 Uiso 1 1 calc R
C20 C 0.26164(17) 0.7534(3) 0.4013(3) 0.0529(12) Uani 1 1 d .
H20 H 0.2373 0.7045 0.3864 0.063 Uiso 1 1 calc R
C21 C 0.13956(15) 0.8585(3) 0.2693(2) 0.0447(11) Uani 1 1 d .
C22 C 0.13068(18) 0.9539(4) 0.2771(3) 0.0641(14) Uani 1 1 d .
H22 H 0.1482 1.0017 0.2691 0.077 Uiso 1 1 calc R
C23 C 0.0964(2) 0.9795(5) 0.2963(3) 0.0838(18) Uani 1 1 d .
H23 H 0.0904 1.0438 0.3013 0.101 Uiso 1 1 calc R
C24 C 0.0710(2) 0.9076(6) 0.3081(3) 0.088(2) Uani 1 1 d .
H24 H 0.0481 0.9239 0.3221 0.105 Uiso 1 1 calc R
C25 C 0.0785(2) 0.8125(6) 0.2998(3) 0.0854(19) Uani 1 1 d .
H25 H 0.0603 0.7651 0.3068 0.102 Uiso 1 1 calc R
C26 C 0.11359(19) 0.7874(4) 0.2809(3) 0.0676(14) Uani 1 1 d .
H26 H 0.1195 0.7231 0.2760 0.081 Uiso 1 1 calc R
C27 C 0.22042(16) 0.9501(3) 0.0968(3) 0.0442(10) Uani 1 1 d .
C28 C 0.27212(18) 0.9513(4) 0.1627(3) 0.0602(13) Uani 1 1 d .
H28 H 0.2806 0.9315 0.2129 0.072 Uiso 1 1 calc R
C29 C 0.3113(2) 0.9813(4) 0.1557(4) 0.0734(15) Uani 1 1 d .
H29 H 0.3461 0.9814 0.2007 0.088 Uiso 1 1 calc R
C30 C 0.2993(3) 1.0112(4) 0.0822(4) 0.0808(17) Uani 1 1 d .
H30 H 0.3259 1.0314 0.0773 0.097 Uiso 1 1 calc R
C31 C 0.2484(2) 1.0114(4) 0.0162(4) 0.0760(16) Uani 1 1 d .
H31 H 0.2403 1.0321 -0.0336 0.091 Uiso 1 1 calc R
C32 C 0.20881(19) 0.9811(3) 0.0229(3) 0.0585(13) Uani 1 1 d .
H32 H 0.1741 0.9814 -0.0224 0.070 Uiso 1 1 calc R
C33 C 0.10947(17) 0.9554(3) 0.0331(2) 0.0475(11) Uani 1 1 d .
C34 C 0.1031(2) 1.0503(5) 0.0412(4) 0.100(2) Uani 1 1 d .
H34 H 0.1311 1.0851 0.0834 0.120 Uiso 1 1 calc R
C35 C 0.0554(3) 1.0963(5) -0.0123(4) 0.108(2) Uani 1 1 d .
H35 H 0.0522 1.1616 -0.0060 0.129 Uiso 1 1 calc R
C36 C 0.0145(2) 1.0484(5) -0.0721(3) 0.0790(18) Uani 1 1 d .
H36 H -0.0176 1.0792 -0.1068 0.095 Uiso 1 1 calc R
C37 C 0.0201(2) 0.9543(5) -0.0820(4) 0.096(2) Uani 1 1 d .
H37 H -0.0084 0.9205 -0.1244 0.115 Uiso 1 1 calc R
C38 C 0.0675(2) 0.9073(4) -0.0299(3) 0.0794(17) Uani 1 1 d .
H38 H 0.0707 0.8426 -0.0380 0.095 Uiso 1 1 calc R

loop_
_atom_site_aniso_label
_atom_site_aniso_U_11
_atom_site_aniso_U_22
_atom_site_aniso_U_33
_atom_site_aniso_U_23
_atom_site_aniso_U_13
_atom_site_aniso_U_12
N1 0.054(2) 0.042(2) 0.046(2) 0.0015(17) 0.0353(18) -0.0049(16)
N2 0.057(2) 0.041(2) 0.040(2) -0.0004(16) 0.0313(18) 0.0005(16)
N3 0.049(2) 0.044(2) 0.041(2) -0.0027(16) 0.0320(17) -0.0037(16)
P1 0.0447(6) 0.0407(6) 0.0473(7) -0.0025(5) 0.0327(6) -0.0034(5)
P2 0.0426(6) 0.0453(7) 0.0366(6) 0.0004(5) 0.0280(5) -0.0009(5)
P3 0.0446(6) 0.0433(7) 0.0373(6) 0.0027(5) 0.0279(5) 0.0012(5)
O1 0.0551(18) 0.0418(17) 0.072(2) 0.0002(15) 0.0450(17) 0.0033(14)
O2 0.0545(18) 0.0495(18) 0.0616(19) -0.0094(15) 0.0406(16) -0.0090(15)
O3 0.059(2) 0.190(5) 0.073(3) -0.013(3) 0.042(2) -0.028(3)
O4 0.060(2) 0.102(3) 0.052(2) -0.0069(19) 0.0403(18) -0.0061(19)
O5 0.056(2) 0.165(4) 0.113(3) 0.027(3) 0.058(2) 0.015(2)
O6 0.075(3) 0.370(10) 0.151(5) 0.143(6) 0.081(3) 0.067(4)
O7 0.112(6) 0.143(8) 0.271(12) 0.000 0.051(7) 0.000
C1 0.044(2) 0.042(3) 0.053(3) 0.005(2) 0.031(2) 0.007(2)
C2 0.048(3) 0.053(3) 0.043(3) -0.003(2) 0.028(2) 0.007(2)
C3 0.044(3) 0.065(3) 0.042(3) -0.004(2) 0.027(2) 0.003(2)
C4 0.044(3) 0.100(4) 0.051(3) -0.007(3) 0.025(2) -0.004(3)
C5 0.056(3) 0.132(5) 0.042(3) -0.004(3) 0.028(3) 0.000(3)
C6 0.058(3) 0.087(4) 0.051(3) 0.012(3) 0.039(3) 0.015(3)
C7 0.051(3) 0.073(4) 0.054(3) -0.006(3) 0.034(3) -0.001(3)
C8 0.049(3) 0.046(3) 0.056(3) -0.009(2) 0.031(2) -0.007(2)
C9 0.049(3) 0.073(3) 0.065(3) 0.006(3) 0.036(3) 0.001(2)
C10 0.047(3) 0.073(4) 0.065(3) 0.006(3) 0.032(3) 0.004(3)
C11 0.049(3) 0.080(4) 0.082(4) 0.005(3) 0.036(3) 0.001(3)
C12 0.054(3) 0.110(5) 0.068(4) 0.013(3) 0.020(3) 0.004(3)
C13 0.070(4) 0.077(4) 0.059(3) -0.002(3) 0.036(3) -0.008(3)
C14 0.056(4) 0.146(6) 0.102(5) 0.046(4) 0.053(4) 0.028(4)
C15 0.042(2) 0.045(3) 0.038(2) 0.001(2) 0.027(2) 0.0011(19)
C16 0.053(3) 0.041(3) 0.048(3) 0.006(2) 0.033(2) 0.001(2)
C17 0.046(3) 0.053(3) 0.057(3) -0.006(2) 0.026(2) -0.009(2)
C18 0.044(3) 0.065(3) 0.052(3) -0.001(3) 0.018(2) 0.003(2)
C19 0.062(3) 0.060(3) 0.047(3) 0.015(2) 0.021(3) 0.003(3)
C20 0.054(3) 0.055(3) 0.050(3) 0.001(2) 0.030(2) -0.011(2)
C21 0.038(2) 0.064(3) 0.034(2) -0.001(2) 0.022(2) 0.003(2)
C22 0.052(3) 0.084(4) 0.062(3) -0.015(3) 0.036(3) 0.000(3)
C23 0.061(3) 0.112(5) 0.082(4) -0.024(4) 0.043(3) 0.011(3)
C24 0.057(4) 0.161(7) 0.056(3) -0.004(4) 0.038(3) 0.019(4)
C25 0.062(4) 0.138(6) 0.078(4) 0.017(4) 0.052(3) 0.001(4)
C26 0.061(3) 0.092(4) 0.067(3) 0.018(3) 0.046(3) 0.007(3)
C27 0.052(3) 0.043(3) 0.049(3) 0.002(2) 0.035(2) 0.001(2)
C28 0.053(3) 0.075(4) 0.060(3) 0.004(3) 0.036(3) -0.005(3)
C29 0.061(3) 0.084(4) 0.081(4) -0.008(3) 0.044(3) -0.017(3)
C30 0.092(5) 0.074(4) 0.113(5) 0.001(4) 0.080(4) -0.014(3)
C31 0.106(5) 0.075(4) 0.077(4) 0.014(3) 0.070(4) -0.007(3)
C32 0.066(3) 0.065(3) 0.054(3) 0.004(2) 0.041(3) -0.005(3)
C33 0.054(3) 0.055(3) 0.040(3) 0.002(2) 0.032(2) 0.006(2)
C34 0.090(4) 0.079(4) 0.078(4) -0.024(3) 0.018(3) 0.024(4)
C35 0.099(5) 0.090(5) 0.087(5) -0.005(4) 0.026(4) 0.055(4)
C36 0.059(4) 0.118(6) 0.063(4) 0.030(4) 0.037(3) 0.037(4)
C37 0.052(4) 0.103(5) 0.087(5) 0.014(4) 0.014(3) 0.001(3)
C38 0.062(3) 0.067(4) 0.071(4) 0.005(3) 0.017(3) 0.002(3)

loop_
_atom_type_symbol
_atom_type_description
_atom_type_scat_dispersion_real
_atom_type_scat_dispersion_imag
_atom_type_scat_source
C C 0.0033 0.0016 'International Tables Vol C Tables 4.2.6.8 and 6.1.1.4'
H H 0.0000 0.0000 'International Tables Vol C Tables 4.2.6.8 and 6.1.1.4'
N N 0.0061 0.0033 'International Tables Vol C Tables 4.2.6.8 and 6.1.1.4'
O O 0.0106 0.0060 'International Tables Vol C Tables 4.2.6.8 and 6.1.1.4'
P P 0.1023 0.0942 'International Tables Vol C Tables 4.2.6.8 and 6.1.1.4'

loop_
_geom_angle_atom_site_label_1
_geom_angle_atom_site_label_2
_geom_angle_atom_site_label_3
_geom_angle
P1 N1 P2 122.3(2)
P2 N2 P3 123.0(2)
P1 N3 P3 122.1(2)
N1 P1 O2 110.51(17)
N1 P1 N3 117.31(18)
O2 P1 N3 110.36(17)
N1 P1 O1 113.40(18)
O2 P1 O1 93.20(16)
N3 P1 O1 109.46(16)
N2 P2 N1 116.62(17)
N2 P2 C15 109.27(19)
N1 P2 C15 106.99(19)
N2 P2 C21 109.30(19)
N1 P2 C21 109.25(19)
C15 P2 C21 104.73(18)
N2 P3 N3 115.39(17)
N2 P3 C27 107.77(19)
N3 P3 C27 107.74(18)
N2 P3 C33 111.67(18)
N3 P3 C33 106.80(19)
C27 P3 C33 107.1(2)
C1 O1 P1 121.3(3)
C8 O2 P1 121.0(3)
C7 O4 H4 109.5
C14 O6 H6 109.5
C6 C1 C2 121.3(4)
C6 C1 O1 119.8(4)
C2 C1 O1 118.8(4)
C1 C2 C3 119.6(4)
C1 C2 H2 120.2
C3 C2 H2 120.2
C2 C3 C4 119.8(4)
C2 C3 C7 120.8(4)
C4 C3 C7 119.4(4)
C5 C4 C3 119.6(5)
C5 C4 H4A 120.2
C3 C4 H4A 120.2
C4 C5 C6 120.8(5)
C4 C5 H5 119.6
C6 C5 H5 119.6
C1 C6 C5 118.8(4)
C1 C6 H6A 120.6
C5 C6 H6A 120.6
O3 C7 O4 123.3(4)
O3 C7 C3 124.1(4)
O4 C7 C3 112.7(4)
C13 C8 C9 121.2(4)
C13 C8 O2 118.9(4)
C9 C8 O2 119.8(4)
C8 C9 C10 119.6(5)
C8 C9 H9 120.2
C10 C9 H9 120.2
C11 C10 C9 119.4(5)
C11 C10 C14 119.8(5)
C9 C10 C14 120.8(5)
C12 C11 C10 120.0(5)
C12 C11 H11 120.0
C10 C11 H11 120.0
C11 C12 C13 121.4(5)
C11 C12 H12 119.3
C13 C12 H12 119.3
C8 C13 C12 118.4(5)
C8 C13 H13 120.8
C12 C13 H13 120.8
O5 C14 O6 121.8(6)
O5 C14 C10 123.1(6)
O6 C14 C10 115.1(5)
C16 C15 C20 118.5(4)
C16 C15 P2 121.9(3)
C20 C15 P2 119.6(3)
C15 C16 C17 120.8(4)
C15 C16 H16 119.6
C17 C16 H16 119.6
C18 C17 C16 120.0(4)
C18 C17 H17 120.0
C16 C17 H17 120.0
C17 C18 C19 120.0(4)
C17 C18 H18 120.0
C19 C18 H18 120.0
C18 C19 C20 120.5(4)
C18 C19 H19 119.8
C20 C19 H19 119.8
C19 C20 C15 120.1(4)
C19 C20 H20 119.9
C15 C20 H20 119.9
C26 C21 C22 119.7(4)
C26 C21 P2 121.5(4)
C22 C21 P2 118.7(4)
C23 C22 C21 121.2(5)
C23 C22 H22 119.4
C21 C22 H22 119.4
C22 C23 C24 118.4(6)
C22 C23 H23 120.8
C24 C23 H23 120.8
C25 C24 C23 121.7(5)
C25 C24 H24 119.1
C23 C24 H24 119.1
C24 C25 C26 119.4(6)
C24 C25 H25 120.3
C26 C25 H25 120.3
C21 C26 C25 119.6(6)
C21 C26 H26 120.2
C25 C26 H26 120.2
C28 C27 C32 118.3(4)
C28 C27 P3 119.5(3)
C32 C27 P3 121.8(3)
C29 C28 C27 121.1(5)
C29 C28 H28 119.4
C27 C28 H28 119.4
C30 C29 C28 119.9(5)
C30 C29 H29 120.1
C28 C29 H29 120.1
C31 C30 C29 120.1(5)
C31 C30 H30 120.0
C29 C30 H30 120.0
C30 C31 C32 120.3(5)
C30 C31 H31 119.9
C32 C31 H31 119.9
C31 C32 C27 120.3(5)
C31 C32 H32 119.8
C27 C32 H32 119.8
C34 C33 C38 117.5(5)
C34 C33 P3 120.2(4)
C38 C33 P3 122.3(4)
C33 C34 C35 121.2(6)
C33 C34 H34 119.4
C35 C34 H34 119.4
C36 C35 C34 120.9(6)
C36 C35 H35 119.6
C34 C35 H35 119.6
C35 C36 C37 119.0(5)
C35 C36 H36 120.5
C37 C36 H36 120.5
C36 C37 C38 121.1(6)
C36 C37 H37 119.5
C38 C37 H37 119.5
C33 C38 C37 120.3(6)
C33 C38 H38 119.8
C37 C38 H38 119.8

loop_
_geom_bond_atom_site_label_1
_geom_bond_atom_site_label_2
_geom_bond_distance
N1 P1 1.561(3)
N1 P2 1.609(3)
N2 P2 1.588(3)
N2 P3 1.595(3)
N3 P1 1.586(3)
N3 P3 1.632(3)
P1 O2 1.586(3)
P1 O1 1.596(3)
P2 C15 1.799(4)
P2 C21 1.800(4)
P3 C27 1.800(4)
P3 C33 1.812(4)
O1 C1 1.403(5)
O2 C8 1.395(5)
O3 C7 1.217(5)
O4 C7 1.305(5)
O4 H4 0.8200
O5 C14 1.217(6)
O6 C14 1.292(7)
O6 H6 0.8200
C1 C6 1.369(6)
C1 C2 1.376(6)
C2 C3 1.380(6)
C2 H2 0.9300
C3 C4 1.388(6)
C3 C7 1.482(6)
C4 C5 1.375(6)
C4 H4A 0.9300
C5 C6 1.384(7)
C5 H5 0.9300
C6 H6A 0.9300
C8 C13 1.375(6)
C8 C9 1.375(6)
C9 C10 1.391(6)
C9 H9 0.9300
C10 C11 1.378(7)
C10 C14 1.474(7)
C11 C12 1.367(7)
C11 H11 0.9300
C12 C13 1.380(7)
C12 H12 0.9300
C13 H13 0.9300
C15 C16 1.382(5)
C15 C20 1.395(6)
C16 C17 1.383(6)
C16 H16 0.9300
C17 C18 1.367(6)
C17 H17 0.9300
C18 C19 1.373(6)
C18 H18 0.9300
C19 C20 1.378(6)
C19 H19 0.9300
C20 H20 0.9300
C21 C26 1.378(6)
C21 C22 1.383(6)
C22 C23 1.375(7)
C22 H22 0.9300
C23 C24 1.375(8)
C23 H23 0.9300
C24 C25 1.370(8)
C24 H24 0.9300
C25 C26 1.390(7)
C25 H25 0.9300
C26 H26 0.9300
C27 C28 1.376(6)
C27 C32 1.385(6)
C28 C29 1.370(6)
C28 H28 0.9300
C29 C30 1.367(7)
C29 H29 0.9300
C30 C31 1.362(7)
C30 H30 0.9300
C31 C32 1.377(6)
C31 H31 0.9300
C32 H32 0.9300
C33 C34 1.358(7)
C33 C38 1.364(6)
C34 C35 1.389(7)
C34 H34 0.9300
C35 C36 1.324(8)
C35 H35 0.9300
C36 C37 1.350(8)
C36 H36 0.9300
C37 C38 1.387(7)
C37 H37 0.9300
C38 H38 0.9300

loop_
_geom_torsion_atom_site_label_1
_geom_torsion_atom_site_label_2
_geom_torsion_atom_site_label_3
_geom_torsion_atom_site_label_4
_geom_torsion
P2 N1 P1 O2 -145.7(2)
P2 N1 P1 N3 -18.1(3)
P2 N1 P1 O1 111.1(2)
P3 N3 P1 N1 15.1(3)
P3 N3 P1 O2 142.8(2)
P3 N3 P1 O1 -116.0(2)
P3 N2 P2 N1 10.6(3)
P3 N2 P2 C15 132.0(2)
P3 N2 P2 C21 -113.9(3)
P1 N1 P2 N2 5.8(3)
P1 N1 P2 C15 -116.9(3)
P1 N1 P2 C21 130.3(2)
P2 N2 P3 N3 -13.1(3)
P2 N2 P3 C27 -133.5(2)
P2 N2 P3 C33 109.1(3)
P1 N3 P3 N2 -0.1(3)
P1 N3 P3 C27 120.3(2)
P1 N3 P3 C33 -124.9(2)
N1 P1 O1 C1 -76.0(3)
O2 P1 O1 C1 170.0(3)
N3 P1 O1 C1 57.1(3)
N1 P1 O2 C8 52.2(4)
N3 P1 O2 C8 -79.2(3)
O1 P1 O2 C8 168.7(3)
P1 O1 C1 C6 79.5(5)
P1 O1 C1 C2 -104.5(4)
C6 C1 C2 C3 -0.1(7)
O1 C1 C2 C3 -176.1(4)
C1 C2 C3 C4 0.2(7)
C1 C2 C3 C7 178.5(4)
C2 C3 C4 C5 -1.0(8)
C7 C3 C4 C5 -179.3(5)
C3 C4 C5 C6 1.6(9)
C2 C1 C6 C5 0.7(7)
O1 C1 C6 C5 176.7(4)
C4 C5 C6 C1 -1.5(8)
C2 C3 C7 O3 -168.6(5)
C4 C3 C7 O3 9.7(8)
C2 C3 C7 O4 9.7(7)
C4 C3 C7 O4 -172.0(5)
P1 O2 C8 C13 101.7(4)
P1 O2 C8 C9 -81.3(5)
C13 C8 C9 C10 -1.0(7)
O2 C8 C9 C10 -177.9(4)
C8 C9 C10 C11 0.5(8)
C8 C9 C10 C14 -179.4(5)
C9 C10 C11 C12 1.1(8)
C14 C10 C11 C12 -179.1(6)
C10 C11 C12 C13 -2.2(9)
C9 C8 C13 C12 -0.1(8)
O2 C8 C13 C12 176.8(5)
C11 C12 C13 C8 1.7(9)
C11 C10 C14 O5 -1.3(10)
C9 C10 C14 O5 178.6(6)
C11 C10 C14 O6 -179.0(7)
C9 C10 C14 O6 0.9(10)
N2 P2 C15 C16 9.9(4)
N1 P2 C15 C16 137.0(3)
C21 P2 C15 C16 -107.1(4)
N2 P2 C15 C20 -169.3(3)
N1 P2 C15 C20 -42.2(4)
C21 P2 C15 C20 73.7(4)
C20 C15 C16 C17 1.8(6)
P2 C15 C16 C17 -177.3(3)
C15 C16 C17 C18 -0.7(7)
C16 C17 C18 C19 -0.7(7)
C17 C18 C19 C20 0.9(8)
C18 C19 C20 C15 0.3(7)
C16 C15 C20 C19 -1.6(6)
P2 C15 C20 C19 177.5(4)
N2 P2 C21 C26 150.8(4)
N1 P2 C21 C26 22.1(4)
C15 P2 C21 C26 -92.2(4)
N2 P2 C21 C22 -32.9(4)
N1 P2 C21 C22 -161.6(3)
C15 P2 C21 C22 84.1(4)
C26 C21 C22 C23 0.1(7)
P2 C21 C22 C23 -176.3(4)
C21 C22 C23 C24 0.2(8)
C22 C23 C24 C25 -1.1(9)
C23 C24 C25 C26 1.5(9)
C22 C21 C26 C25 0.3(7)
P2 C21 C26 C25 176.6(4)
C24 C25 C26 C21 -1.1(8)
N2 P3 C27 C28 32.3(4)
N3 P3 C27 C28 -92.8(4)
C33 P3 C27 C28 152.6(4)
N2 P3 C27 C32 -154.9(4)
N3 P3 C27 C32 80.0(4)
C33 P3 C27 C32 -34.6(4)
C32 C27 C28 C29 -0.7(7)
P3 C27 C28 C29 172.4(4)
C27 C28 C29 C30 0.4(8)
C28 C29 C30 C31 0.2(9)
C29 C30 C31 C32 -0.3(9)
C30 C31 C32 C27 0.0(8)
C28 C27 C32 C31 0.6(7)
P3 C27 C32 C31 -172.4(4)
N2 P3 C33 C34 52.6(5)
N3 P3 C33 C34 179.6(4)
C27 P3 C33 C34 -65.2(5)
N2 P3 C33 C38 -125.5(4)
N3 P3 C33 C38 1.5(5)
C27 P3 C33 C38 116.7(4)
C38 C33 C34 C35 0.4(9)
P3 C33 C34 C35 -177.7(5)
C33 C34 C35 C36 1.2(11)
C34 C35 C36 C37 -1.9(11)
C35 C36 C37 C38 1.0(10)
C34 C33 C38 C37 -1.3(8)
P3 C33 C38 C37 176.8(5)
C36 C37 C38 C33 0.7(10)
